data_2209226
loop_
_publ_author_name
'Y\?ilmaz, Is\?il'
'Arslan, N. Burcu'
'Kazak, Canan'
'Sancak, Kemal'
'Er, Mustafa'

_publ_section_title 4-[(2-Hydroxybenzylidene)amino]-5-(2-thienylmethyl)-2<i>H</i>-1,2,4-triazol-3(4<i>H</i>)-one
_journal_coeditor_code IS2035
_journal_issue 6
_journal_name_full 'Acta Crystallographica Section E'
_journal_page_first o2493
_journal_page_last o2494
_journal_paper_doi 10.1107/S1600536806018496
_journal_volume 62
_journal_year 2006
_chemical_formula_iupac 'C14 H12 N4 O2 S'
_chemical_formula_moiety 'C14 H12 N4 O2 S'
_chemical_formula_sum 'C14 H12 N4 O2 S'
_chemical_formula_weight 300.34
_chemical_name_systematic 4-[(2-Hydroxybenzylidene)amino]-5-(2-thienylmethyl)-2H-1,2,4-triazol-3(4H)-one
_space_group_IT_number 2
_symmetry_cell_setting triclinic
_symmetry_space_group_name_Hall '-P 1'
_symmetry_space_group_name_H-M 'P -1'
_atom_sites_solution_hydrogens geom
_atom_sites_solution_primary direct
_atom_sites_solution_secondary difmap
_cell_angle_alpha 77.528(10)
_cell_angle_beta 84.181(11)
_cell_angle_gamma 77.290(10)
_cell_formula_units_Z 2
_cell_length_a 5.5879(7)
_cell_length_b 9.2167(12)
_cell_length_c 14.3000(19)
_cell_measurement_reflns_used 5484
_cell_measurement_temperature 293(2)
_cell_measurement_theta_max 27.78
_cell_measurement_theta_min 2.31
_cell_volume 700.36(16)
_computing_cell_refinement X-AREA
_computing_data_collection 'X-AREA (Stoe & Cie, 2002)'
_computing_data_reduction 'X-RED (Stoe & Cie, 2002)'
_computing_molecular_graphics 'ORTEP-3 (Farrugia, 1997)'
_computing_publication_material 'WinGX (Farrugia, 1999)'
_computing_structure_refinement 'SHELXL97 (Sheldrick, 1997)'
_computing_structure_solution 'SHELXS97 (Sheldrick, 1997)'
_diffrn_ambient_temperature 293(2)
_diffrn_detector_area_resol_mean 6.67
_diffrn_measured_fraction_theta_full 1.000
_diffrn_measured_fraction_theta_max 1.000
_diffrn_measurement_device_type 'Stoe IPDS-2'
_diffrn_measurement_method \w
_diffrn_radiation_monochromator graphite
_diffrn_radiation_source 'fine-focus sealed tube'
_diffrn_radiation_type MoK\a
_diffrn_radiation_wavelength 0.71073
_diffrn_reflns_av_R_equivalents 0.1759
_diffrn_reflns_av_sigmaI/netI 0.1371
_diffrn_reflns_limit_h_max 6
_diffrn_reflns_limit_h_min -6
_diffrn_reflns_limit_k_max 11
_diffrn_reflns_limit_k_min -11
_diffrn_reflns_limit_l_max 17
_diffrn_reflns_limit_l_min -17
_diffrn_reflns_number 10648
_diffrn_reflns_theta_full 25.98
_diffrn_reflns_theta_max 25.98
_diffrn_reflns_theta_min 2.31
_diffrn_standards_number 0
_exptl_absorpt_coefficient_mu 0.241
_exptl_absorpt_correction_T_max 0.9927
_exptl_absorpt_correction_T_min 0.9320
_exptl_absorpt_correction_type integration
_exptl_absorpt_process_details '(X-RED; Stoe & Cie, 2002)'
_exptl_crystal_colour yellow
_exptl_crystal_density_diffrn 1.424
_exptl_crystal_density_method 'not measured'
_exptl_crystal_description plate
_exptl_crystal_F_000 312
_exptl_crystal_size_max 0.500
_exptl_crystal_size_mid 0.210
_exptl_crystal_size_min 0.040
_refine_diff_density_max 0.317
_refine_diff_density_min -0.242
_refine_ls_extinction_coef 0.025(2)
_refine_ls_extinction_method 'SHELXL97 (Sheldrick, 1997)'
_refine_ls_goodness_of_fit_ref 0.870
_refine_ls_hydrogen_treatment constr
_refine_ls_matrix_type full
_refine_ls_number_parameters 190
_refine_ls_number_reflns 2752
_refine_ls_number_restraints 0
_refine_ls_restrained_S_all 0.870
_refine_ls_R_factor_all 0.1339
_refine_ls_R_factor_gt 0.0660
_refine_ls_shift/su_max 0.000
_refine_ls_shift/su_mean 0.000
_refine_ls_structure_factor_coef Fsqd
_refine_ls_weighting_details 'calc w = 1/[\s^2^(Fo^2^)+(0.0823P)^2^] where P=(Fo^2^+2Fc^2^)/3'
_refine_ls_weighting_scheme calc
_refine_ls_wR_factor_gt 0.1546
_refine_ls_wR_factor_ref 0.1849
_reflns_number_gt 1322
_reflns_number_total 2752
_reflns_threshold_expression I>2\s(I)
_cod_data_source_file is2035.cif
_cod_data_source_block I
_cod_database_code 2209226
_cod_database_fobs_code 2209226

loop_
_symmetry_equiv_pos_as_xyz
'x, y, z'
'-x, -y, -z'

loop_
_atom_site_type_symbol
_atom_site_label
_atom_site_fract_x
_atom_site_fract_y
_atom_site_fract_z
_atom_site_U_iso_or_equiv
_atom_site_adp_type
_atom_site_calc_flag
_atom_site_refinement_flags
_atom_site_occupancy
C C1 0.7948(10) 0.9684(5) 0.3845(3) 0.0769(14) Uani d . 1
H H1 0.6786 0.9787 0.4352 0.092 Uiso calc R 1
C C2 0.9574(10) 1.0638(6) 0.3626(4) 0.0817(14) Uani d . 1
H H2 0.9536 1.1367 0.3990 0.098 Uiso calc R 1
C C3 1.1242(10) 1.0513(5) 0.2873(4) 0.0794(15) Uani d . 1
H H3 1.2327 1.1174 0.2716 0.095 Uiso calc R 1
C C4 1.1351(8) 0.9422(5) 0.2338(3) 0.0693(12) Uani d . 1
H H4 1.2530 0.9336 0.1834 0.083 Uiso calc R 1
C C5 0.9709(7) 0.8453(4) 0.2548(3) 0.0536(10) Uani d . 1
C C6 0.7993(7) 0.8558(4) 0.3325(3) 0.0534(10) Uani d . 1
C C7 0.6235(7) 0.7573(5) 0.3597(3) 0.0564(10) Uani d . 1
H H6 0.5102 0.7704 0.4111 0.068 Uiso calc R 1
C C8 0.2796(7) 0.5503(4) 0.4168(3) 0.0500(9) Uani d . 1
C C9 0.4284(7) 0.4617(4) 0.2834(3) 0.0508(9) Uani d . 1
C C10 0.5833(8) 0.4489(5) 0.1941(3) 0.0634(12) Uani d . 1
H H8A 0.7519 0.4068 0.2109 0.076 Uiso calc R 1
H H8B 0.5783 0.5500 0.1558 0.076 Uiso calc R 1
C C11 0.5104(7) 0.3523(5) 0.1333(3) 0.0537(10) Uani d . 1
C C12 0.6494(9) 0.2264(5) 0.1076(3) 0.0661(12) Uani d . 1
H H9 0.8050 0.1812 0.1293 0.079 Uiso calc R 1
C C13 0.5309(11) 0.1708(6) 0.0437(4) 0.0822(15) Uani d . 1
H H10 0.5999 0.0846 0.0189 0.099 Uiso calc R 1
C C14 0.3104(12) 0.2555(7) 0.0230(3) 0.0822(16) Uani d . 1
H H11 0.2082 0.2355 -0.0180 0.099 Uiso calc R 1
N N1 0.6228(6) 0.6525(4) 0.3139(2) 0.0510(8) Uani d . 1
N N2 0.4499(5) 0.5621(3) 0.3387(2) 0.0487(8) Uani d . 1
N N3 0.1713(6) 0.4409(4) 0.4020(2) 0.0589(9) Uani d . 1
H H7 0.0578 0.4076 0.4404 0.071 Uiso calc R 1
N N4 0.2596(6) 0.3870(4) 0.3191(2) 0.0571(9) Uani d . 1
O O1 0.9868(6) 0.7418(3) 0.1996(2) 0.0749(9) Uani d . 1
H H5 0.8811 0.6913 0.2183 0.112 Uiso calc R 1
O O2 0.2424(5) 0.6204(3) 0.48242(18) 0.0596(8) Uani d . 1
S S1 0.2364(2) 0.40388(16) 0.07981(9) 0.0764(4) Uani d . 1

loop_
_atom_site_aniso_label
_atom_site_aniso_U_11
_atom_site_aniso_U_22
_atom_site_aniso_U_33
_atom_site_aniso_U_12
_atom_site_aniso_U_13
_atom_site_aniso_U_23
C1 0.095(4) 0.082(3) 0.070(3) -0.043(3) 0.006(3) -0.030(2)
C2 0.100(4) 0.074(3) 0.088(3) -0.046(3) -0.008(3) -0.024(3)
C3 0.088(3) 0.064(3) 0.097(4) -0.046(3) -0.024(3) 0.003(3)
C4 0.063(3) 0.074(3) 0.075(3) -0.036(2) 0.004(2) -0.007(2)
C5 0.058(2) 0.055(2) 0.051(2) -0.024(2) -0.0054(18) -0.0054(19)
C6 0.058(2) 0.056(2) 0.052(2) -0.025(2) -0.0042(18) -0.0100(18)
C7 0.062(3) 0.063(3) 0.051(2) -0.031(2) 0.0059(18) -0.0134(19)
C8 0.048(2) 0.059(2) 0.046(2) -0.0227(19) 0.0065(16) -0.0088(18)
C9 0.054(2) 0.059(2) 0.049(2) -0.030(2) 0.0080(17) -0.0173(18)
C10 0.070(3) 0.079(3) 0.060(2) -0.047(2) 0.020(2) -0.033(2)
C11 0.059(2) 0.063(3) 0.045(2) -0.030(2) 0.0068(17) -0.0122(18)
C12 0.065(3) 0.064(3) 0.075(3) -0.019(2) -0.004(2) -0.021(2)
C13 0.097(4) 0.078(4) 0.088(3) -0.036(3) 0.010(3) -0.042(3)
C14 0.107(4) 0.110(4) 0.051(2) -0.067(4) 0.005(3) -0.024(3)
N1 0.0506(18) 0.0571(19) 0.0512(17) -0.0271(16) 0.0066(14) -0.0113(15)
N2 0.0516(18) 0.0570(19) 0.0453(16) -0.0306(15) 0.0074(13) -0.0120(14)
N3 0.064(2) 0.070(2) 0.0550(19) -0.0413(18) 0.0192(16) -0.0215(16)
N4 0.063(2) 0.065(2) 0.0537(19) -0.0351(17) 0.0182(15) -0.0223(16)
O1 0.085(2) 0.086(2) 0.0676(18) -0.0488(18) 0.0242(15) -0.0245(16)
O2 0.0654(18) 0.0750(19) 0.0505(15) -0.0371(15) 0.0157(13) -0.0243(14)
S1 0.0685(8) 0.0965(10) 0.0682(7) -0.0256(7) -0.0036(6) -0.0158(6)

loop_
_atom_type_symbol
_atom_type_description
_atom_type_scat_dispersion_real
_atom_type_scat_dispersion_imag
_atom_type_scat_source
C C 0.0033 0.0016 'International Tables Vol C Tables 4.2.6.8 and 6.1.1.4'
H H 0.0000 0.0000 'International Tables Vol C Tables 4.2.6.8 and 6.1.1.4'
N N 0.0061 0.0033 'International Tables Vol C Tables 4.2.6.8 and 6.1.1.4'
O O 0.0106 0.0060 'International Tables Vol C Tables 4.2.6.8 and 6.1.1.4'
S S 0.1246 0.1234 'International Tables Vol C Tables 4.2.6.8 and 6.1.1.4'

loop_
_geom_angle_atom_site_label_1
_geom_angle_atom_site_label_2
_geom_angle_atom_site_label_3
_geom_angle
_geom_angle_publ_flag
C2 C1 C6 121.6(5) ?
C2 C1 H1 119.2 ?
C6 C1 H1 119.2 ?
C3 C2 C1 119.5(5) ?
C3 C2 H2 120.3 ?
C1 C2 H2 120.3 ?
C2 C3 C4 121.0(4) ?
C2 C3 H3 119.5 ?
C4 C3 H3 119.5 ?
C3 C4 C5 120.2(4) ?
C3 C4 H4 119.9 ?
C5 C4 H4 119.9 ?
O1 C5 C4 117.9(4) ?
O1 C5 C6 122.5(3) ?
C4 C5 C6 119.6(4) ?
C1 C6 C5 118.2(3) ?
C1 C6 C7 119.0(4) ?
C5 C6 C7 122.8(4) ?
N1 C7 C6 120.7(4) ?
N1 C7 H6 119.7 ?
C6 C7 H6 119.7 ?
O2 C8 N3 129.5(3) ?
O2 C8 N2 128.5(3) ?
N3 C8 N2 102.0(3) ?
N4 C9 N2 111.3(3) ?
N4 C9 C10 127.1(3) ?
N2 C9 C10 121.6(3) ?
C9 C10 C11 115.1(3) ?
C9 C10 H8A 108.5 ?
C11 C10 H8A 108.5 ?
C9 C10 H8B 108.5 ?
C11 C10 H8B 108.5 ?
H8A C10 H8B 107.5 ?
C12 C11 C10 127.0(4) ?
C12 C11 S1 111.3(3) ?
C10 C11 S1 121.5(3) ?
C11 C12 C13 112.1(4) ?
C11 C12 H9 123.9 ?
C13 C12 H9 123.9 ?
C14 C13 C12 112.6(5) ?
C14 C13 H10 123.7 ?
C12 C13 H10 123.7 ?
C13 C14 S1 112.4(4) ?
C13 C14 H11 123.8 ?
S1 C14 H11 123.8 ?
C7 N1 N2 120.2(3) ?
C9 N2 N1 120.8(3) ?
C9 N2 C8 108.7(3) yes
N1 N2 C8 130.5(3) ?
C8 N3 N4 113.8(3) ?
C8 N3 H7 123.1 ?
N4 N3 H7 123.1 ?
C9 N4 N3 104.3(3) ?
C5 O1 H5 109.5 ?
C14 S1 C11 91.6(3) yes

loop_
_geom_bond_atom_site_label_1
_geom_bond_atom_site_label_2
_geom_bond_distance
_geom_bond_publ_flag
C1 C2 1.368(6) ?
C1 C6 1.395(6) ?
C1 H1 0.9300 ?
C2 C3 1.358(7) ?
C2 H2 0.9300 ?
C3 C4 1.377(7) ?
C3 H3 0.9300 ?
C4 C5 1.385(5) ?
C4 H4 0.9300 ?
C5 O1 1.347(5) yes
C5 C6 1.397(5) ?
C6 C7 1.450(5) ?
C7 N1 1.280(5) ?
C7 H6 0.9300 ?
C8 O2 1.227(5) yes
C8 N3 1.347(5) ?
C8 N2 1.394(5) ?
C9 N4 1.289(4) yes
C9 N2 1.371(5) yes
C9 C10 1.480(5) ?
C10 C11 1.509(5) ?
C10 H8A 0.9700 ?
C10 H8B 0.9700 ?
C11 C12 1.347(6) ?
C11 S1 1.708(4) yes
C12 C13 1.419(6) ?
C12 H9 0.9300 ?
C13 C14 1.329(7) ?
C13 H10 0.9300 ?
C14 S1 1.692(6) yes
C14 H11 0.9300 ?
N1 N2 1.383(4) yes
N3 N4 1.386(5) yes
N3 H7 0.8600 ?
O1 H5 0.8200 ?

loop_
_geom_hbond_atom_site_label_D
_geom_hbond_atom_site_label_H
_geom_hbond_atom_site_label_A
_geom_hbond_site_symmetry_A
_geom_hbond_distance_DH
_geom_hbond_distance_HA
_geom_hbond_distance_DA
_geom_hbond_angle_DHA
N3 H7 O2 2_566 0.86 1.95 2.791(4) 167
O1 H5 N1 . 0.82 1.92 2.639(4) 146
C7 H6 O2 . 0.93 2.28 2.946(5) 128

loop_
_geom_torsion_atom_site_label_1
_geom_torsion_atom_site_label_2
_geom_torsion_atom_site_label_3
_geom_torsion_atom_site_label_4
_geom_torsion
_geom_torsion_publ_flag
C6 C1 C2 C3 1.4(8) ?
C1 C2 C3 C4 -1.2(8) ?
C2 C3 C4 C5 1.5(8) ?
C3 C4 C5 O1 179.1(4) ?
C3 C4 C5 C6 -2.0(7) ?
C2 C1 C6 C5 -1.8(7) ?
C2 C1 C6 C7 179.5(4) ?
O1 C5 C6 C1 -179.0(4) ?
C4 C5 C6 C1 2.1(6) ?
O1 C5 C6 C7 -0.3(6) ?
C4 C5 C6 C7 -179.2(4) ?
C1 C6 C7 N1 -179.7(4) ?
C5 C6 C7 N1 1.6(6) ?
N4 C9 C10 C11 8.4(7) ?
N2 C9 C10 C11 -170.6(4) ?
C9 C10 C11 C12 -120.2(4) ?
C9 C10 C11 S1 65.3(5) ?
C10 C11 C12 C13 -175.1(4) ?
S1 C11 C12 C13 -0.2(5) ?
C11 C12 C13 C14 0.3(6) ?
C12 C13 C14 S1 -0.3(5) ?
C6 C7 N1 N2 -178.1(3) ?
N4 C9 N2 N1 179.2(3) ?
C10 C9 N2 N1 -1.7(6) n
N4 C9 N2 C8 0.0(5) ?
C10 C9 N2 C8 179.2(4) ?
C7 N1 N2 C9 172.3(4) ?
C7 N1 N2 C8 -8.8(6) ?
O2 C8 N2 C9 179.7(4) ?
N3 C8 N2 C9 0.8(4) ?
O2 C8 N2 N1 0.7(7) ?
N3 C8 N2 N1 -178.3(4) ?
O2 C8 N3 N4 179.7(4) ?
N2 C8 N3 N4 -1.3(4) ?
N2 C9 N4 N3 -0.8(5) ?
C10 C9 N4 N3 -179.9(4) ?
C8 N3 N4 C9 1.4(5) ?
C13 C14 S1 C11 0.2(4) ?
C12 C11 S1 C14 0.0(3) ?
C10 C11 S1 C14 175.3(3) ?

loop_
_cod_related_entry_id
_cod_related_entry_database
_cod_related_entry_code
1 ChemSpider 30654965
